data_7022778
loop_
_publ_author_name
'Feng, Xun'
'Feng, Yu-Quan'
'Liu, Lang'
'Wang, Li-Ya'
'Song, Hong-Liang'
'Ng, Seik-Weng'

_publ_section_title
;
 A series of Zn-4f heterometallic coordination polymers and a zinc complex
 containing a flexible mixed donor dicarboxylate ligand.
;
_journal_issue 21
_journal_name_full 'Dalton transactions (Cambridge, England : 2003)'
_journal_page_first 7741
_journal_page_last 7754
_journal_paper_doi 10.1039/c3dt33002h
_journal_volume 42
_journal_year 2013
_chemical_formula_sum 'C26 H16 Cl Eu N2 O11 Zn'
_chemical_formula_weight 785.19
_chemical_name_systematic
;
?
;
_space_group_IT_number 2
_symmetry_cell_setting triclinic
_symmetry_space_group_name_Hall '-P 1'
_symmetry_space_group_name_H-M 'P -1'
_atom_sites_solution_hydrogens geom
_atom_sites_solution_primary direct
_atom_sites_solution_secondary difmap
_audit_creation_method SHELXL-97
_cell_angle_alpha 107.155(2)
_cell_angle_beta 104.306(2)
_cell_angle_gamma 92.829(2)
_cell_formula_units_Z 2
_cell_length_a 8.3739(14)
_cell_length_b 12.876(2)
_cell_length_c 13.413(2)
_cell_measurement_reflns_used 5986
_cell_measurement_temperature 296(2)
_cell_measurement_theta_max 28.17
_cell_measurement_theta_min 2.62
_cell_volume 1327.3(4)
_computing_cell_refinement 'Bruker SMART'
_computing_data_collection 'Bruker SMART'
_computing_data_reduction 'Bruker SAINT'
_computing_molecular_graphics 'Bruker SHELXTL'
_computing_publication_material 'Bruker SHELXTL'
_computing_structure_refinement 'SHELXL-97 (Sheldrick, 1997)'
_computing_structure_solution 'SHELXS-97 (Sheldrick, 1990)'
_diffrn_ambient_temperature 296(2)
_diffrn_measured_fraction_theta_full 0.990
_diffrn_measured_fraction_theta_max 0.990
_diffrn_measurement_device_type 'CCD area detector'
_diffrn_measurement_method 'phi and omega scans'
_diffrn_radiation_monochromator graphite
_diffrn_radiation_source 'fine-focus sealed tube'
_diffrn_radiation_type MoK\a
_diffrn_radiation_wavelength 0.71073
_diffrn_reflns_av_R_equivalents 0.0213
_diffrn_reflns_av_sigmaI/netI 0.0314
_diffrn_reflns_limit_h_max 10
_diffrn_reflns_limit_h_min -10
_diffrn_reflns_limit_k_max 15
_diffrn_reflns_limit_k_min -15
_diffrn_reflns_limit_l_max 16
_diffrn_reflns_limit_l_min -16
_diffrn_reflns_number 9854
_diffrn_reflns_theta_full 25.50
_diffrn_reflns_theta_max 25.50
_diffrn_reflns_theta_min 2.53
_diffrn_standards_decay_% 0
_diffrn_standards_interval_count 0
_diffrn_standards_interval_time 0
_diffrn_standards_number 0
_exptl_absorpt_coefficient_mu 3.412
_exptl_absorpt_correction_T_max 0.6113
_exptl_absorpt_correction_T_min 0.4825
_exptl_absorpt_correction_type multi-scan
_exptl_absorpt_process_details sadabs
_exptl_crystal_colour colourless
_exptl_crystal_density_diffrn 1.965
_exptl_crystal_density_method 'not measured'
_exptl_crystal_description block
_exptl_crystal_F_000 768
_exptl_crystal_size_max 0.25
_exptl_crystal_size_mid 0.17
_exptl_crystal_size_min 0.16
_refine_diff_density_max 0.909
_refine_diff_density_min -0.966
_refine_diff_density_rms 0.090
_refine_ls_extinction_method none
_refine_ls_goodness_of_fit_ref 1.021
_refine_ls_hydrogen_treatment constr
_refine_ls_matrix_type full
_refine_ls_number_parameters 379
_refine_ls_number_reflns 4886
_refine_ls_number_restraints 0
_refine_ls_restrained_S_all 1.021
_refine_ls_R_factor_all 0.0266
_refine_ls_R_factor_gt 0.0239
_refine_ls_shift/su_max 0.001
_refine_ls_shift/su_mean 0.000
_refine_ls_structure_factor_coef Fsqd
_refine_ls_weighting_details 'calc w=1/[\s^2^(Fo^2^)+(0.0370P)^2^+0.2727P] where P=(Fo^2^+2Fc^2^)/3'
_refine_ls_weighting_scheme calc
_refine_ls_wR_factor_gt 0.0598
_refine_ls_wR_factor_ref 0.0616
_reflns_number_gt 4531
_reflns_number_total 4886
_reflns_threshold_expression >2sigma(I)
_cod_data_source_file c3dt33002h.txt
_cod_data_source_block a
_cod_depositor_comments
;
The following automatic conversions were performed:

'_symmetry_cell_setting' value 'Triclinic' changed to 'triclinic'
according to /home/saulius/struct/CIF-dictionaries/cif_core.dic
dictionary named 'cif_core.dic' version 2.4.2 from 2011-04-26.

Automatic conversion script
Id: cif_fix_values 1891 2012-01-12 08:04:46Z andrius 
;
_cod_original_sg_symbol_H-M P-1
_cod_database_code 7022778

loop_
_symmetry_equiv_pos_as_xyz
'x, y, z'
'-x, -y, -z'

loop_
_atom_site_label
_atom_site_type_symbol
_atom_site_fract_x
_atom_site_fract_y
_atom_site_fract_z
_atom_site_U_iso_or_equiv
_atom_site_adp_type
_atom_site_occupancy
_atom_site_symmetry_multiplicity
_atom_site_calc_flag
_atom_site_refinement_flags
Eu1 Eu 0.247014(17) 0.488500(12) 0.490733(11) 0.01735(6) Uani 1 1 d .
Zn1 Zn 0.32510(5) 0.22161(3) 0.66278(3) 0.02577(10) Uani 1 1 d .
Cl1 Cl 0.22989(12) 0.13020(8) 0.75746(8) 0.0387(2) Uani 1 1 d .
O1 O -0.2870(3) 0.31952(18) 0.38636(18) 0.0266(5) Uani 1 1 d .
O2 O -0.0251(2) 0.39283(16) 0.44545(17) 0.0212(5) Uani 1 1 d .
O3 O 0.3017(3) 0.30369(18) 0.47665(18) 0.0258(5) Uani 1 1 d .
O4 O 0.1550(3) 0.18568(19) 0.52224(18) 0.0299(5) Uani 1 1 d .
O5 O 0.2687(3) 0.0658(2) 0.2941(2) 0.0373(6) Uani 1 1 d .
O6 O 0.7725(3) 0.61816(19) 0.70244(18) 0.0276(5) Uani 1 1 d .
O7 O 0.5318(2) 0.51709(18) 0.60767(16) 0.0214(5) Uani 1 1 d .
O8 O 0.2209(2) 0.45751(17) 0.65621(16) 0.0221(5) Uani 1 1 d .
O9 O 0.4039(3) 0.37671(18) 0.75064(18) 0.0300(5) Uani 1 1 d .
O10 O 0.2607(3) 0.5466(2) 0.9180(2) 0.0384(6) Uani 1 1 d .
O11 O 0.1250(3) 0.5877(2) 0.36863(18) 0.0313(5) Uani 1 1 d .
H1W H 0.0221 0.5925 0.3606 0.047 Uiso 1 1 d R
H2W H 0.1556 0.5835 0.3118 0.047 Uiso 1 1 d R
N1 N 0.4710(4) -0.1514(2) 0.3668(2) 0.0320(7) Uani 1 1 d .
N2 N 0.1428(4) 0.6035(3) 1.1696(2) 0.0384(8) Uani 1 1 d .
C1 C -0.0901(4) 0.2168(3) 0.3109(3) 0.0226(7) Uani 1 1 d .
C2 C 0.0665(4) 0.1832(2) 0.3415(2) 0.0223(7) Uani 1 1 d .
C3 C 0.1096(4) 0.0972(3) 0.2667(3) 0.0267(7) Uani 1 1 d .
C4 C 0.0068(5) 0.0485(3) 0.1639(3) 0.0376(9) Uani 1 1 d .
H4 H 0.0404 -0.0072 0.1144 0.045 Uiso 1 1 calc R
C5 C -0.1471(5) 0.0827(3) 0.1341(3) 0.0379(9) Uani 1 1 d .
H5 H -0.2171 0.0503 0.0645 0.045 Uiso 1 1 calc R
C6 C -0.1959(4) 0.1656(3) 0.2089(3) 0.0304(8) Uani 1 1 d .
H6 H -0.3008 0.1868 0.1900 0.036 Uiso 1 1 calc R
C7 C -0.1383(4) 0.3138(2) 0.3851(2) 0.0199(6) Uani 1 1 d .
C8 C 0.1836(4) 0.2299(3) 0.4548(3) 0.0231(7) Uani 1 1 d .
C9 C 0.4295(4) -0.0690(3) 0.3266(3) 0.0321(8) Uani 1 1 d .
H9 H 0.4979 -0.0444 0.2908 0.039 Uiso 1 1 calc R
C10 C 0.2889(4) -0.0199(3) 0.3369(3) 0.0266(7) Uani 1 1 d .
C11 C 0.1859(4) -0.0545(3) 0.3903(3) 0.0338(8) Uani 1 1 d .
H11 H 0.0897 -0.0232 0.3969 0.041 Uiso 1 1 calc R
C12 C 0.2307(5) -0.1373(3) 0.4334(3) 0.0408(9) Uani 1 1 d .
H12 H 0.1650 -0.1622 0.4705 0.049 Uiso 1 1 calc R
C13 C 0.3744(5) -0.1831(3) 0.4213(3) 0.0387(9) Uani 1 1 d .
H13 H 0.4045 -0.2377 0.4521 0.046 Uiso 1 1 calc R
C14 C 0.5598(4) 0.6299(3) 0.7923(2) 0.0204(6) Uani 1 1 d .
C15 C 0.4324(4) 0.5695(3) 0.8101(2) 0.0197(6) Uani 1 1 d .
C16 C 0.3849(4) 0.6120(3) 0.9051(3) 0.0264(7) Uani 1 1 d .
C17 C 0.4606(4) 0.7117(3) 0.9816(3) 0.0326(8) Uani 1 1 d .
H17 H 0.4295 0.7381 1.0455 0.039 Uiso 1 1 calc R
C18 C 0.5841(4) 0.7714(3) 0.9606(3) 0.0338(8) Uani 1 1 d .
H18 H 0.6331 0.8395 1.0102 0.041 Uiso 1 1 calc R
C19 C 0.6355(4) 0.7320(3) 0.8681(3) 0.0283(7) Uani 1 1 d .
H19 H 0.7196 0.7725 0.8559 0.034 Uiso 1 1 calc R
C20 C 0.6259(4) 0.5876(3) 0.6968(2) 0.0207(6) Uani 1 1 d .
C21 C 0.3455(4) 0.4591(3) 0.7317(2) 0.0207(6) Uani 1 1 d .
C22 C 0.2143(4) 0.5640(3) 1.0903(3) 0.0335(8) Uani 1 1 d .
H22 H 0.2883 0.5134 1.0972 0.040 Uiso 1 1 calc R
C23 C 0.1828(4) 0.5955(3) 0.9983(3) 0.0302(8) Uani 1 1 d .
C24 C 0.0736(5) 0.6683(3) 0.9840(3) 0.0441(10) Uani 1 1 d .
H24 H 0.0491 0.6883 0.9212 0.053 Uiso 1 1 calc R
C25 C 0.0002(5) 0.7114(4) 1.0671(3) 0.0465(10) Uani 1 1 d .
H25 H -0.0722 0.7633 1.0623 0.056 Uiso 1 1 calc R
C26 C 0.0364(5) 0.6762(3) 1.1563(3) 0.0406(9) Uani 1 1 d .
H26 H -0.0154 0.7043 1.2105 0.049 Uiso 1 1 calc R

loop_
_atom_site_aniso_label
_atom_site_aniso_U_11
_atom_site_aniso_U_22
_atom_site_aniso_U_33
_atom_site_aniso_U_23
_atom_site_aniso_U_13
_atom_site_aniso_U_12
Eu1 0.01374(9) 0.02203(10) 0.01812(9) 0.00713(6) 0.00664(6) 0.00281(6)
Zn1 0.0256(2) 0.0259(2) 0.0269(2) 0.00958(16) 0.00703(16) 0.00723(16)
Cl1 0.0408(5) 0.0471(5) 0.0382(5) 0.0221(4) 0.0177(4) 0.0090(4)
O1 0.0155(11) 0.0283(12) 0.0324(13) 0.0049(10) 0.0060(9) 0.0021(9)
O2 0.0178(11) 0.0211(11) 0.0232(11) 0.0041(9) 0.0068(9) 0.0019(9)
O3 0.0205(12) 0.0256(12) 0.0314(12) 0.0098(10) 0.0064(10) 0.0046(10)
O4 0.0317(13) 0.0333(13) 0.0260(12) 0.0133(11) 0.0061(10) 0.0010(10)
O5 0.0357(14) 0.0337(14) 0.0559(17) 0.0218(13) 0.0248(13) 0.0174(11)
O6 0.0189(12) 0.0367(13) 0.0261(12) 0.0066(10) 0.0097(9) -0.0026(10)
O7 0.0162(11) 0.0279(12) 0.0191(11) 0.0048(9) 0.0065(9) 0.0023(9)
O8 0.0169(11) 0.0306(12) 0.0186(11) 0.0083(9) 0.0044(9) 0.0010(9)
O9 0.0330(13) 0.0250(12) 0.0280(12) 0.0077(10) 0.0016(10) 0.0060(10)
O10 0.0442(15) 0.0383(15) 0.0340(14) 0.0023(11) 0.0263(12) -0.0051(12)
O11 0.0289(13) 0.0481(15) 0.0285(13) 0.0227(12) 0.0141(10) 0.0128(11)
N1 0.0265(15) 0.0334(16) 0.0391(17) 0.0138(14) 0.0111(13) 0.0061(13)
N2 0.0395(18) 0.056(2) 0.0293(16) 0.0201(15) 0.0173(14) 0.0135(16)
C1 0.0236(17) 0.0210(16) 0.0245(16) 0.0088(13) 0.0073(13) 0.0036(13)
C2 0.0267(17) 0.0192(16) 0.0230(16) 0.0091(13) 0.0073(13) 0.0051(13)
C3 0.0306(18) 0.0219(16) 0.0336(19) 0.0129(14) 0.0137(15) 0.0090(14)
C4 0.056(3) 0.0229(18) 0.031(2) 0.0007(15) 0.0179(18) 0.0073(17)
C5 0.048(2) 0.033(2) 0.0242(18) 0.0048(15) 0.0018(16) 0.0020(17)
C6 0.0284(18) 0.0270(18) 0.0310(19) 0.0081(15) 0.0010(15) 0.0043(14)
C7 0.0225(16) 0.0188(15) 0.0202(15) 0.0095(13) 0.0053(12) 0.0022(13)
C8 0.0229(17) 0.0218(16) 0.0267(17) 0.0068(14) 0.0094(13) 0.0136(14)
C9 0.033(2) 0.0304(19) 0.039(2) 0.0140(16) 0.0162(16) 0.0104(15)
C10 0.0311(18) 0.0177(16) 0.0291(17) 0.0041(13) 0.0087(14) 0.0049(13)
C11 0.0239(18) 0.034(2) 0.045(2) 0.0109(17) 0.0129(16) 0.0073(15)
C12 0.038(2) 0.041(2) 0.056(3) 0.026(2) 0.0231(19) 0.0090(18)
C13 0.033(2) 0.038(2) 0.052(2) 0.0227(19) 0.0132(18) 0.0079(17)
C14 0.0177(15) 0.0266(16) 0.0175(15) 0.0069(13) 0.0056(12) 0.0050(13)
C15 0.0183(15) 0.0260(16) 0.0165(15) 0.0085(13) 0.0046(12) 0.0080(13)
C16 0.0263(18) 0.0321(18) 0.0228(16) 0.0078(14) 0.0114(14) 0.0054(14)
C17 0.037(2) 0.038(2) 0.0204(17) 0.0012(15) 0.0134(15) 0.0039(16)
C18 0.034(2) 0.0308(19) 0.0268(18) -0.0019(15) 0.0054(15) -0.0025(15)
C19 0.0225(17) 0.0320(19) 0.0285(18) 0.0081(15) 0.0065(14) -0.0012(14)
C20 0.0199(16) 0.0247(16) 0.0186(15) 0.0091(13) 0.0046(12) 0.0040(13)
C21 0.0202(16) 0.0265(17) 0.0188(15) 0.0077(13) 0.0109(13) 0.0032(13)
C22 0.0279(19) 0.044(2) 0.0337(19) 0.0148(17) 0.0142(15) 0.0122(16)
C23 0.0308(19) 0.036(2) 0.0261(17) 0.0068(15) 0.0162(15) 0.0023(15)
C24 0.056(3) 0.055(3) 0.035(2) 0.0249(19) 0.0198(19) 0.019(2)
C25 0.048(2) 0.058(3) 0.044(2) 0.023(2) 0.018(2) 0.030(2)
C26 0.040(2) 0.050(2) 0.037(2) 0.0109(18) 0.0212(18) 0.0148(19)

loop_
_atom_type_symbol
_atom_type_description
_atom_type_scat_dispersion_real
_atom_type_scat_dispersion_imag
_atom_type_scat_source
C C 0.0033 0.0016 'International Tables Vol C Tables 4.2.6.8 and 6.1.1.4'
H H 0.0000 0.0000 'International Tables Vol C Tables 4.2.6.8 and 6.1.1.4'
N N 0.0061 0.0033 'International Tables Vol C Tables 4.2.6.8 and 6.1.1.4'
O O 0.0106 0.0060 'International Tables Vol C Tables 4.2.6.8 and 6.1.1.4'
Eu Eu -0.1578 3.6682 'International Tables Vol C Tables 4.2.6.8 and 6.1.1.4'
Cl Cl 0.1484 0.1585 'International Tables Vol C Tables 4.2.6.8 and 6.1.1.4'
Zn Zn 0.2839 1.4301 'International Tables Vol C Tables 4.2.6.8 and 6.1.1.4'

loop_
_geom_angle_atom_site_label_1
_geom_angle_atom_site_label_2
_geom_angle_atom_site_label_3
_geom_angle
_geom_angle_site_symmetry_1
_geom_angle_site_symmetry_3
O2 Eu1 O3 77.61(7) . .
O2 Eu1 O8 74.59(7) . .
O3 Eu1 O8 73.20(7) . .
O2 Eu1 O11 86.15(7) . .
O3 Eu1 O11 137.21(8) . .
O8 Eu1 O11 139.59(7) . .
O2 Eu1 O7 144.89(7) . .
O3 Eu1 O7 77.80(7) . .
O8 Eu1 O7 74.56(7) . .
O11 Eu1 O7 128.68(8) . .
O2 Eu1 O1 114.87(7) . 2_566
O3 Eu1 O1 145.52(8) . 2_566
O8 Eu1 O1 79.37(7) . 2_566
O11 Eu1 O1 77.14(8) . 2_566
O7 Eu1 O1 75.03(7) . 2_566
O2 Eu1 O6 82.28(7) . 2_666
O3 Eu1 O6 69.80(8) . 2_666
O8 Eu1 O6 139.67(7) . 2_666
O11 Eu1 O6 68.93(8) . 2_666
O7 Eu1 O6 111.84(7) . 2_666
O1 Eu1 O6 140.88(8) 2_566 2_666
O2 Eu1 O7 134.20(7) . 2_666
O3 Eu1 O7 82.48(7) . 2_666
O8 Eu1 O7 136.95(7) . 2_666
O11 Eu1 O7 81.19(7) . 2_666
O7 Eu1 O7 65.78(8) . 2_666
O1 Eu1 O7 104.86(7) 2_566 2_666
O6 Eu1 O7 52.08(7) 2_666 2_666
O2 Eu1 O2 64.49(8) . 2_566
O3 Eu1 O2 134.44(7) . 2_566
O8 Eu1 O2 73.09(7) . 2_566
O11 Eu1 O2 66.55(7) . 2_566
O7 Eu1 O2 120.60(7) . 2_566
O1 Eu1 O2 50.99(7) 2_566 2_566
O6 Eu1 O2 125.10(7) 2_666 2_566
O7 Eu1 O2 142.45(7) 2_666 2_566
O2 Eu1 C20 107.56(8) . 2_666
O3 Eu1 C20 73.72(8) . 2_666
O8 Eu1 C20 145.45(8) . 2_666
O11 Eu1 C20 74.03(8) . 2_666
O7 Eu1 C20 88.99(8) . 2_666
O1 Eu1 C20 126.06(8) 2_566 2_666
O6 Eu1 C20 25.42(7) 2_666 2_666
O7 Eu1 C20 26.68(7) 2_666 2_666
O2 Eu1 C20 140.04(7) 2_566 2_666
O2 Eu1 C7 89.84(8) . 2_566
O3 Eu1 C7 146.53(8) . 2_566
O8 Eu1 C7 73.57(8) . 2_566
O11 Eu1 C7 71.15(8) . 2_566
O7 Eu1 C7 97.15(8) . 2_566
O1 Eu1 C7 25.18(7) 2_566 2_566
O6 Eu1 C7 139.70(8) 2_666 2_566
O7 Eu1 C7 126.04(8) 2_666 2_566
O2 Eu1 C7 25.86(7) 2_566 2_566
C20 Eu1 C7 139.69(8) 2_666 2_566
O2 Eu1 C8 57.88(7) . .
O3 Eu1 C8 19.73(7) . .
O8 Eu1 C8 69.63(8) . .
O11 Eu1 C8 128.10(8) . .
O7 Eu1 C8 95.56(7) . .
O1 Eu1 C8 148.99(8) 2_566 .
O6 Eu1 C8 70.12(8) 2_666 .
O7 Eu1 C8 97.55(7) 2_666 .
O2 Eu1 C8 117.12(7) 2_566 .
C20 Eu1 C8 82.34(8) 2_666 .
C7 Eu1 C8 135.99(8) 2_566 .
O4 Zn1 O9 119.78(9) . .
O4 Zn1 N1 107.22(11) . 2_656
O9 Zn1 N1 106.84(11) . 2_656
O4 Zn1 Cl1 106.19(7) . .
O9 Zn1 Cl1 111.07(8) . .
N1 Zn1 Cl1 104.71(9) 2_656 .
C7 O1 Eu1 97.38(18) . 2_566
C7 O2 Eu1 151.0(2) . .
C7 O2 Eu1 90.97(17) . 2_566
Eu1 O2 Eu1 115.51(8) . 2_566
C8 O3 Eu1 119.77(18) . .
C8 O4 Zn1 117.0(2) . .
C10 O5 C3 119.0(3) . .
C20 O6 Eu1 94.94(18) . 2_666
C20 O7 Eu1 138.93(19) . .
C20 O7 Eu1 93.08(17) . 2_666
Eu1 O7 Eu1 114.22(8) . 2_666
C21 O8 Eu1 122.09(18) . .
C21 O9 Zn1 126.4(2) . .
C16 O10 C23 117.0(3) . .
Eu1 O11 H1W 115.5 . .
Eu1 O11 H2W 121.3 . .
H1W O11 H2W 113.5 . .
C13 N1 C9 118.1(3) . .
C13 N1 Zn1 124.4(2) . 2_656
C9 N1 Zn1 117.5(2) . 2_656
C22 N2 C26 116.9(3) . .
C6 C1 C2 120.3(3) . .
C6 C1 C7 119.3(3) . .
C2 C1 C7 120.3(3) . .
C3 C2 C1 118.0(3) . .
C3 C2 C8 118.8(3) . .
C1 C2 C8 123.0(3) . .
C4 C3 C2 121.8(3) . .
C4 C3 O5 119.2(3) . .
C2 C3 O5 118.8(3) . .
C3 C4 C5 119.8(3) . .
C3 C4 H4 120.1 . .
C5 C4 H4 120.1 . .
C4 C5 C6 119.5(3) . .
C4 C5 H5 120.2 . .
C6 C5 H5 120.2 . .
C1 C6 C5 120.5(3) . .
C1 C6 H6 119.7 . .
C5 C6 H6 119.7 . .
O1 C7 O2 120.4(3) . .
O1 C7 C1 121.2(3) . .
O2 C7 C1 118.4(3) . .
O1 C7 Eu1 57.45(15) . 2_566
O2 C7 Eu1 63.16(15) . 2_566
C1 C7 Eu1 173.6(2) . 2_566
O3 C8 O4 123.9(3) . .
O3 C8 C2 121.5(3) . .
O4 C8 C2 114.6(3) . .
O3 C8 Eu1 40.50(14) . .
O4 C8 Eu1 126.7(2) . .
C2 C8 Eu1 104.07(18) . .
N1 C9 C10 122.1(3) . .
N1 C9 H9 119.0 . .
C10 C9 H9 119.0 . .
C9 C10 O5 114.3(3) . .
C9 C10 C11 120.0(3) . .
O5 C10 C11 125.6(3) . .
C12 C11 C10 117.7(3) . .
C12 C11 H11 121.1 . .
C10 C11 H11 121.1 . .
C11 C12 C13 119.8(4) . .
C11 C12 H12 120.1 . .
C13 C12 H12 120.1 . .
N1 C13 C12 122.2(4) . .
N1 C13 H13 118.9 . .
C12 C13 H13 118.9 . .
C15 C14 C19 120.3(3) . .
C15 C14 C20 122.1(3) . .
C19 C14 C20 117.5(3) . .
C16 C15 C14 118.6(3) . .
C16 C15 C21 118.5(3) . .
C14 C15 C21 123.0(3) . .
O10 C16 C15 115.2(3) . .
O10 C16 C17 123.0(3) . .
C15 C16 C17 121.8(3) . .
C18 C17 C16 118.5(3) . .
C18 C17 H17 120.8 . .
C16 C17 H17 120.8 . .
C19 C18 C17 121.5(3) . .
C19 C18 H18 119.2 . .
C17 C18 H18 119.2 . .
C18 C19 C14 119.3(3) . .
C18 C19 H19 120.3 . .
C14 C19 H19 120.3 . .
O6 C20 O7 119.8(3) . .
O6 C20 C14 120.0(3) . .
O7 C20 C14 120.1(3) . .
O6 C20 Eu1 59.64(16) . 2_666
O7 C20 Eu1 60.24(15) . 2_666
C14 C20 Eu1 178.2(2) . 2_666
O8 C21 O9 126.0(3) . .
O8 C21 C15 118.1(3) . .
O9 C21 C15 115.9(3) . .
N2 C22 C23 122.4(3) . .
N2 C22 H22 118.8 . .
C23 C22 H22 118.8 . .
C24 C23 C22 120.8(3) . .
C24 C23 O10 121.2(3) . .
C22 C23 O10 118.0(3) . .
C23 C24 C25 117.3(4) . .
C23 C24 H24 121.4 . .
C25 C24 H24 121.4 . .
C26 C25 C24 118.9(4) . .
C26 C25 H25 120.5 . .
C24 C25 H25 120.5 . .
N2 C26 C25 123.6(4) . .
N2 C26 H26 118.2 . .
C25 C26 H26 118.2 . .

loop_
_geom_bond_atom_site_label_1
_geom_bond_atom_site_label_2
_geom_bond_distance
_geom_bond_site_symmetry_2
Eu1 O2 2.383(2) .
Eu1 O3 2.407(2) .
Eu1 O8 2.426(2) .
Eu1 O11 2.428(2) .
Eu1 O7 2.451(2) .
Eu1 O1 2.486(2) 2_566
Eu1 O6 2.509(2) 2_666
Eu1 O7 2.518(2) 2_666
Eu1 O2 2.611(2) 2_566
Eu1 C20 2.897(3) 2_666
Eu1 C7 2.925(3) 2_566
Eu1 C8 3.217(3) .
Zn1 O4 1.972(2) .
Zn1 O9 1.977(2) .
Zn1 N1 2.041(3) 2_656
Zn1 Cl1 2.2189(10) .
O1 C7 1.255(4) .
O1 Eu1 2.486(2) 2_566
O2 C7 1.276(4) .
O2 Eu1 2.611(2) 2_566
O3 C8 1.251(4) .
O4 C8 1.264(4) .
O5 C10 1.384(4) .
O5 C3 1.404(4) .
O6 C20 1.248(4) .
O6 Eu1 2.509(2) 2_666
O7 C20 1.303(4) .
O7 Eu1 2.518(2) 2_666
O8 C21 1.256(4) .
O9 C21 1.257(4) .
O10 C16 1.382(4) .
O10 C23 1.403(4) .
O11 H1W 0.8500 .
O11 H2W 0.8500 .
N1 C13 1.338(5) .
N1 C9 1.349(4) .
N1 Zn1 2.041(3) 2_656
N2 C22 1.332(4) .
N2 C26 1.344(5) .
C1 C6 1.379(4) .
C1 C2 1.404(4) .
C1 C7 1.494(4) .
C2 C3 1.387(4) .
C2 C8 1.517(4) .
C3 C4 1.373(5) .
C4 C5 1.385(5) .
C4 H4 0.9300 .
C5 C6 1.388(5) .
C5 H5 0.9300 .
C6 H6 0.9300 .
C7 Eu1 2.925(3) 2_566
C9 C10 1.382(5) .
C9 H9 0.9300 .
C10 C11 1.383(5) .
C11 C12 1.381(5) .
C11 H11 0.9300 .
C12 C13 1.391(5) .
C12 H12 0.9300 .
C13 H13 0.9300 .
C14 C15 1.398(4) .
C14 C19 1.405(4) .
C14 C20 1.487(4) .
C15 C16 1.393(4) .
C15 C21 1.515(4) .
C16 C17 1.388(5) .
C17 C18 1.390(5) .
C17 H17 0.9300 .
C18 C19 1.378(5) .
C18 H18 0.9300 .
C19 H19 0.9300 .
C20 Eu1 2.897(3) 2_666
C22 C23 1.379(5) .
C22 H22 0.9300 .
C23 C24 1.362(5) .
C24 C25 1.392(5) .
C24 H24 0.9300 .
C25 C26 1.372(5) .
C25 H25 0.9300 .
C26 H26 0.9300 .

loop_
_geom_hbond_atom_site_label_D
_geom_hbond_atom_site_label_H
_geom_hbond_atom_site_label_A
_geom_hbond_distance_DH
_geom_hbond_distance_HA
_geom_hbond_distance_DA
_geom_hbond_angle_DHA
_geom_hbond_site_symmetry_A
O11 H1W O8 0.85 2.04 2.843(3) 157.2 2_566
O11 H2W N2 0.85 1.98 2.776(4) 156.1 1_554

loop_
_geom_torsion_atom_site_label_1
_geom_torsion_atom_site_label_2
_geom_torsion_atom_site_label_3
_geom_torsion_atom_site_label_4
_geom_torsion
_geom_torsion_site_symmetry_1
_geom_torsion_site_symmetry_4
O3 Eu1 O2 C7 -51.9(4) . .
O8 Eu1 O2 C7 -127.6(4) . .
O11 Eu1 O2 C7 88.2(4) . .
O7 Eu1 O2 C7 -98.4(4) . .
O1 Eu1 O2 C7 162.2(4) 2_566 .
O6 Eu1 O2 C7 19.0(4) 2_666 .
O7 Eu1 O2 C7 14.5(4) 2_666 .
O2 Eu1 O2 C7 154.1(4) 2_566 .
C20 Eu1 O2 C7 16.3(4) 2_666 .
C7 Eu1 O2 C7 159.4(4) 2_566 .
C8 Eu1 O2 C7 -52.3(4) . .
O3 Eu1 O2 Eu1 154.04(10) . 2_566
O8 Eu1 O2 Eu1 78.30(9) . 2_566
O11 Eu1 O2 Eu1 -65.81(9) . 2_566
O7 Eu1 O2 Eu1 107.57(12) . 2_566
O1 Eu1 O2 Eu1 8.10(11) 2_566 2_566
O6 Eu1 O2 Eu1 -135.04(10) 2_666 2_566
O7 Eu1 O2 Eu1 -139.57(8) 2_666 2_566
O2 Eu1 O2 Eu1 0.0 2_566 2_566
C20 Eu1 O2 Eu1 -137.71(9) 2_666 2_566
C7 Eu1 O2 Eu1 5.31(10) 2_566 2_566
C8 Eu1 O2 Eu1 153.62(12) . 2_566
O2 Eu1 O3 C8 -1.0(2) . .
O8 Eu1 O3 C8 76.4(2) . .
O11 Eu1 O3 C8 -71.3(3) . .
O7 Eu1 O3 C8 153.7(2) . .
O1 Eu1 O3 C8 115.1(2) 2_566 .
O6 Eu1 O3 C8 -87.3(2) 2_666 .
O7 Eu1 O3 C8 -139.5(2) 2_666 .
O2 Eu1 O3 C8 32.6(3) 2_566 .
C20 Eu1 O3 C8 -113.7(2) 2_666 .
C7 Eu1 O3 C8 69.2(3) 2_566 .
O9 Zn1 O4 C8 52.9(3) . .
N1 Zn1 O4 C8 -68.9(2) 2_656 .
Cl1 Zn1 O4 C8 179.6(2) . .
O2 Eu1 O7 C20 -99.1(3) . .
O3 Eu1 O7 C20 -145.6(3) . .
O8 Eu1 O7 C20 -69.9(3) . .
O11 Eu1 O7 C20 72.4(3) . .
O1 Eu1 O7 C20 13.0(3) 2_566 .
O6 Eu1 O7 C20 152.3(3) 2_666 .
O7 Eu1 O7 C20 127.3(3) 2_666 .
O2 Eu1 O7 C20 -10.8(3) 2_566 .
C20 Eu1 O7 C20 140.9(3) 2_666 .
C7 Eu1 O7 C20 0.8(3) 2_566 .
C8 Eu1 O7 C20 -136.9(3) . .
O2 Eu1 O7 Eu1 133.58(10) . 2_666
O3 Eu1 O7 Eu1 87.16(9) . 2_666
O8 Eu1 O7 Eu1 162.86(10) . 2_666
O11 Eu1 O7 Eu1 -54.89(13) . 2_666
O1 Eu1 O7 Eu1 -114.28(10) 2_566 2_666
O6 Eu1 O7 Eu1 25.01(11) 2_666 2_666
O7 Eu1 O7 Eu1 0.0 2_666 2_666
O2 Eu1 O7 Eu1 -138.07(8) 2_566 2_666
C20 Eu1 O7 Eu1 13.60(10) 2_666 2_666
C7 Eu1 O7 Eu1 -126.43(9) 2_566 2_666
C8 Eu1 O7 Eu1 95.80(9) . 2_666
O2 Eu1 O8 C21 158.7(2) . .
O3 Eu1 O8 C21 77.2(2) . .
O11 Eu1 O8 C21 -136.9(2) . .
O7 Eu1 O8 C21 -4.4(2) . .
O1 Eu1 O8 C21 -81.6(2) 2_566 .
O6 Eu1 O8 C21 101.3(2) 2_666 .
O7 Eu1 O8 C21 18.8(3) 2_666 .
O2 Eu1 O8 C21 -133.9(2) 2_566 .
C20 Eu1 O8 C21 59.9(3) 2_666 .
C7 Eu1 O8 C21 -106.8(2) 2_566 .
C8 Eu1 O8 C21 97.7(2) . .
O4 Zn1 O9 C21 7.2(3) . .
N1 Zn1 O9 C21 129.2(3) 2_656 .
Cl1 Zn1 O9 C21 -117.2(2) . .
C6 C1 C2 C3 -0.6(5) . .
C7 C1 C2 C3 -175.8(3) . .
C6 C1 C2 C8 -175.3(3) . .
C7 C1 C2 C8 9.5(5) . .
C1 C2 C3 C4 2.8(5) . .
C8 C2 C3 C4 177.8(3) . .
C1 C2 C3 O5 177.1(3) . .
C8 C2 C3 O5 -7.9(4) . .
C10 O5 C3 C4 -90.1(4) . .
C10 O5 C3 C2 95.4(4) . .
C2 C3 C4 C5 -2.4(5) . .
O5 C3 C4 C5 -176.7(3) . .
C3 C4 C5 C6 -0.3(6) . .
C2 C1 C6 C5 -2.0(5) . .
C7 C1 C6 C5 173.2(3) . .
C4 C5 C6 C1 2.5(6) . .
Eu1 O1 C7 O2 5.3(3) 2_566 .
Eu1 O1 C7 C1 -172.7(2) 2_566 .
Eu1 O2 C7 O1 -161.7(3) . .
Eu1 O2 C7 O1 -5.0(3) 2_566 .
Eu1 O2 C7 C1 16.3(6) . .
Eu1 O2 C7 C1 173.0(2) 2_566 .
Eu1 O2 C7 Eu1 -156.7(4) . 2_566
C6 C1 C7 O1 35.8(4) . .
C2 C1 C7 O1 -149.0(3) . .
C6 C1 C7 O2 -142.2(3) . .
C2 C1 C7 O2 33.0(4) . .
C6 C1 C7 Eu1 -40(2) . 2_566
C2 C1 C7 Eu1 135.4(18) . 2_566
Eu1 O3 C8 O4 -108.9(3) . .
Eu1 O3 C8 C2 73.9(3) . .
Zn1 O4 C8 O3 -8.7(4) . .
Zn1 O4 C8 C2 168.77(19) . .
Zn1 O4 C8 Eu1 -58.8(3) . .
C3 C2 C8 O3 86.4(4) . .
C1 C2 C8 O3 -98.9(4) . .
C3 C2 C8 O4 -91.1(4) . .
C1 C2 C8 O4 83.6(4) . .
C3 C2 C8 Eu1 126.5(3) . .
C1 C2 C8 Eu1 -58.8(3) . .
O2 Eu1 C8 O3 178.8(3) . .
O8 Eu1 C8 O3 -97.0(2) . .
O11 Eu1 C8 O3 125.2(2) . .
O7 Eu1 C8 O3 -25.8(2) . .
O1 Eu1 C8 O3 -95.8(3) 2_566 .
O6 Eu1 C8 O3 85.5(2) 2_666 .
O7 Eu1 C8 O3 40.5(2) 2_666 .
O2 Eu1 C8 O3 -154.4(2) 2_566 .
C20 Eu1 C8 O3 62.4(2) 2_666 .
C7 Eu1 C8 O3 -132.1(2) 2_566 .
O2 Eu1 C8 O4 -79.8(3) . .
O3 Eu1 C8 O4 101.4(4) . .
O8 Eu1 C8 O4 4.4(2) . .
O11 Eu1 C8 O4 -133.4(2) . .
O7 Eu1 C8 O4 75.6(3) . .
O1 Eu1 C8 O4 5.6(3) 2_566 .
O6 Eu1 C8 O4 -173.2(3) 2_666 .
O7 Eu1 C8 O4 141.8(3) 2_666 .
O2 Eu1 C8 O4 -53.0(3) 2_566 .
C20 Eu1 C8 O4 163.8(3) 2_666 .
C7 Eu1 C8 O4 -30.7(3) 2_566 .
O2 Eu1 C8 C2 56.44(18) . .
O3 Eu1 C8 C2 -122.4(3) . .
O8 Eu1 C8 C2 140.6(2) . .
O11 Eu1 C8 C2 2.8(2) . .
O7 Eu1 C8 C2 -148.15(19) . .
O1 Eu1 C8 C2 141.84(18) 2_566 .
O6 Eu1 C8 C2 -36.91(18) 2_666 .
O7 Eu1 C8 C2 -81.90(19) 2_666 .
O2 Eu1 C8 C2 83.2(2) 2_566 .
C20 Eu1 C8 C2 -59.92(19) 2_666 .
C7 Eu1 C8 C2 105.6(2) 2_566 .
C13 N1 C9 C10 -2.3(5) . .
Zn1 N1 C9 C10 176.4(3) 2_656 .
N1 C9 C10 O5 177.9(3) . .
N1 C9 C10 C11 0.4(5) . .
C3 O5 C10 C9 158.9(3) . .
C3 O5 C10 C11 -23.7(5) . .
C9 C10 C11 C12 1.1(5) . .
O5 C10 C11 C12 -176.2(3) . .
C10 C11 C12 C13 -0.6(6) . .
C9 N1 C13 C12 2.8(6) . .
Zn1 N1 C13 C12 -175.8(3) 2_656 .
C11 C12 C13 N1 -1.4(6) . .
C19 C14 C15 C16 -1.1(4) . .
C20 C14 C15 C16 175.9(3) . .
C19 C14 C15 C21 179.9(3) . .
C20 C14 C15 C21 -3.0(4) . .
C23 O10 C16 C15 -165.8(3) . .
C23 O10 C16 C17 15.6(5) . .
C14 C15 C16 O10 -178.7(3) . .
C21 C15 C16 O10 0.3(4) . .
C14 C15 C16 C17 -0.1(5) . .
C21 C15 C16 C17 178.9(3) . .
O10 C16 C17 C18 -179.8(3) . .
C15 C16 C17 C18 1.7(5) . .
C16 C17 C18 C19 -2.1(6) . .
C17 C18 C19 C14 1.0(5) . .
C15 C14 C19 C18 0.6(5) . .
C20 C14 C19 C18 -176.5(3) . .
Eu1 O6 C20 O7 3.2(3) 2_666 .
Eu1 O6 C20 C14 -177.9(2) 2_666 .
Eu1 O7 C20 O6 -136.6(3) . .
Eu1 O7 C20 O6 -3.2(3) 2_666 .
Eu1 O7 C20 C14 44.6(4) . .
Eu1 O7 C20 C14 177.9(2) 2_666 .
Eu1 O7 C20 Eu1 -133.4(3) . 2_666
C15 C14 C20 O6 -152.0(3) . .
C19 C14 C20 O6 25.1(4) . .
C15 C14 C20 O7 26.9(4) . .
C19 C14 C20 O7 -156.0(3) . .
C15 C14 C20 Eu1 128(7) . 2_666
C19 C14 C20 Eu1 -54(7) . 2_666
Eu1 O8 C21 O9 -100.9(3) . .
Eu1 O8 C21 C15 81.0(3) . .
Zn1 O9 C21 O8 3.7(5) . .
Zn1 O9 C21 C15 -178.14(19) . .
C16 C15 C21 O8 92.8(4) . .
C14 C15 C21 O8 -88.3(4) . .
C16 C15 C21 O9 -85.5(4) . .
C14 C15 C21 O9 93.5(4) . .
C26 N2 C22 C23 0.2(6) . .
N2 C22 C23 C24 -0.9(6) . .
N2 C22 C23 O10 -178.1(3) . .
C16 O10 C23 C24 73.4(5) . .
C16 O10 C23 C22 -109.4(4) . .
C22 C23 C24 C25 1.9(6) . .
O10 C23 C24 C25 179.0(4) . .
C23 C24 C25 C26 -2.2(7) . .
C22 N2 C26 C25 -0.5(6) . .
C24 C25 C26 N2 1.6(7) . .
